data_7212470
loop_
_publ_author_name
'Guo, Dong-Wei'
'Yao, Shi-Yan'
'Zhang, Gao'
'Tian, Yun-Qi'

_publ_section_title
;
 Chiral frameworks of ammonium zinc(ii) sulfate synthesized using an
 achiral template
;
_journal_issue 10
_journal_name_full CrystEngComm
_journal_page_first 2989
_journal_paper_doi 10.1039/c000475h
_journal_volume 12
_journal_year 2010
_chemical_formula_moiety (NH4)2[Zn(SO4)2]
_chemical_formula_sum 'H8 N2 O8 S2 Zn'
_chemical_formula_weight 293.57
_chemical_name_common 'zinc sulfate'
_chemical_name_systematic
;
?
;
_space_group_IT_number 19
_symmetry_cell_setting orthorhombic
_symmetry_space_group_name_Hall 'P 2ac 2ab'
_symmetry_space_group_name_H-M 'P 21 21 21'
_atom_sites_solution_hydrogens geom
_atom_sites_solution_primary direct
_atom_sites_solution_secondary difmap
_audit_creation_method SHELXL-97
_cell_angle_alpha 90.00
_cell_angle_beta 90.00
_cell_angle_gamma 90.00
_cell_formula_units_Z 4
_cell_length_a 6.8592(9)
_cell_length_b 8.9750(11)
_cell_length_c 13.7210(17)
_cell_measurement_temperature 293(2)
_cell_measurement_theta_max 24.99
_cell_measurement_theta_min 2.71
_cell_volume 844.68(18)
_computing_cell_refinement 'Bruker SAINT'
_computing_data_collection 'Bruker SMART'
_computing_data_reduction 'Bruker SAINT'
_computing_molecular_graphics 'Bruker SHELXTL'
_computing_publication_material 'Bruker SHELXTL'
_computing_structure_refinement 'SHELXL-97 (Sheldrick, 1997)'
_computing_structure_solution 'SHELXS-97 (Sheldrick, 1990)'
_diffrn_ambient_temperature 293(2)
_diffrn_measured_fraction_theta_full 1.000
_diffrn_measured_fraction_theta_max 1.000
_diffrn_measurement_device_type 'Bruker SMART CCD area detector'
_diffrn_measurement_method 'phi and omega scans'
_diffrn_radiation_monochromator graphite
_diffrn_radiation_source 'fine-focus sealed tube'
_diffrn_radiation_type MoK\a
_diffrn_radiation_wavelength 0.71073
_diffrn_reflns_av_R_equivalents 0.0379
_diffrn_reflns_av_sigmaI/netI 0.0488
_diffrn_reflns_limit_h_max 7
_diffrn_reflns_limit_h_min -8
_diffrn_reflns_limit_k_max 10
_diffrn_reflns_limit_k_min -10
_diffrn_reflns_limit_l_max 16
_diffrn_reflns_limit_l_min -15
_diffrn_reflns_number 4272
_diffrn_reflns_theta_full 24.99
_diffrn_reflns_theta_max 24.99
_diffrn_reflns_theta_min 2.71
_diffrn_standards_decay_% 0
_diffrn_standards_interval_count 0
_diffrn_standards_interval_time 0
_diffrn_standards_number 0
_exptl_absorpt_coefficient_mu 3.423
_exptl_absorpt_correction_T_max 0.2848
_exptl_absorpt_correction_T_min 0.2642
_exptl_absorpt_correction_type 'empirical used sadabs'
_exptl_crystal_colour colorless
_exptl_crystal_density_diffrn 2.309
_exptl_crystal_density_meas ?
_exptl_crystal_density_method 'not measured'
_exptl_crystal_description block
_exptl_crystal_F_000 592
_exptl_crystal_size_max 0.53
_exptl_crystal_size_mid 0.50
_exptl_crystal_size_min 0.49
_refine_diff_density_max 0.292
_refine_diff_density_min -0.384
_refine_diff_density_rms 0.086
_refine_ls_abs_structure_details 'Flack H D (1983), Acta Cryst. A39, 876-881'
_refine_ls_abs_structure_Flack 0.055(19)
_refine_ls_extinction_method none
_refine_ls_goodness_of_fit_ref 0.994
_refine_ls_hydrogen_treatment mixed
_refine_ls_matrix_type full
_refine_ls_number_parameters 150
_refine_ls_number_reflns 1491
_refine_ls_number_restraints 13
_refine_ls_restrained_S_all 0.989
_refine_ls_R_factor_all 0.0363
_refine_ls_R_factor_gt 0.0290
_refine_ls_shift/su_max 0.000
_refine_ls_shift/su_mean 0.000
_refine_ls_structure_factor_coef Fsqd
_refine_ls_weighting_details 'calc w=1/[\s^2^(Fo^2^)+(0.0248P)^2^+0.0000P] where P=(Fo^2^+2Fc^2^)/3'
_refine_ls_weighting_scheme calc
_refine_ls_wR_factor_gt 0.0560
_refine_ls_wR_factor_ref 0.0593
_reflns_number_gt 1322
_reflns_number_total 1491
_reflns_threshold_expression >2sigma(I)
_cod_data_source_file c000475h.txt
_cod_data_source_block 2
_cod_depositor_comments
;
The following automatic conversions were performed:

'_exptl_crystal_density_meas' value 'not measured' was changed to '?'
- the value is perceived as not measured.

Automatic conversion script
Id: cif_fix_values 3008 2015-01-20 13:52:24Z robertas 
;
_cod_original_sg_symbol_H-M P2(1)2(1)2(1)
_cod_database_code 7212470

loop_
_symmetry_equiv_pos_as_xyz
'x, y, z'
'-x+1/2, -y, z+1/2'
'-x, y+1/2, -z+1/2'
'x+1/2, -y+1/2, -z'

loop_
_atom_site_label
_atom_site_type_symbol
_atom_site_fract_x
_atom_site_fract_y
_atom_site_fract_z
_atom_site_U_iso_or_equiv
_atom_site_adp_type
_atom_site_occupancy
_atom_site_symmetry_multiplicity
_atom_site_calc_flag
_atom_site_refinement_flags
Zn1 Zn 0.09850(8) 0.26468(5) 0.13392(4) 0.02016(15) Uani 1 1 d .
S1 S -0.11709(19) 0.07869(11) 0.27408(8) 0.0190(3) Uani 1 1 d .
S2 S 0.38881(18) 0.06094(11) 0.04476(8) 0.0190(2) Uani 1 1 d .
O1 O -0.2818(5) 0.1372(4) 0.3274(3) 0.0349(10) Uani 1 1 d .
O2 O 0.0672(5) 0.1132(4) 0.3189(2) 0.0300(9) Uani 1 1 d .
O3 O -0.1196(5) 0.1396(3) 0.1727(2) 0.0256(8) Uani 1 1 d .
O4 O 0.1396(5) 0.4148(3) 0.2365(2) 0.0309(9) Uani 1 1 d .
O5 O 0.0438(5) 0.3744(4) 0.0161(2) 0.0334(9) Uani 1 1 d .
O6 O 0.3531(5) 0.1669(3) 0.1270(2) 0.0305(9) Uani 1 1 d .
O7 O 0.2074(5) 0.0410(4) -0.0085(3) 0.0350(10) Uani 1 1 d .
O8 O 0.4626(5) -0.0775(3) 0.0844(3) 0.0295(9) Uani 1 1 d .
N1 N 0.1013(8) 0.0865(6) -0.2078(3) 0.0300(11) Uani 1 1 d .
N2 N 0.1316(9) 0.3506(5) 0.4603(4) 0.0322(12) Uani 1 1 d .
H1 H 0.145(8) 0.307(6) 0.512(4) 0.047(9) Uiso 1 1 d U
H2 H 0.113(9) 0.296(6) 0.422(5) 0.048(8) Uiso 1 1 d U
H3 H 0.042(8) 0.413(7) 0.474(4) 0.047(9) Uiso 1 1 d U
H4 H 0.251(8) 0.398(6) 0.452(4) 0.046(9) Uiso 1 1 d U
H5 H 0.135(9) 0.128(7) -0.260(5) 0.055(10) Uiso 1 1 d U
H6 H 0.084(10) 0.147(7) -0.176(5) 0.055(9) Uiso 1 1 d U
H7 H 0.006(9) 0.043(7) -0.212(5) 0.053(10) Uiso 1 1 d U
H8 H 0.242(9) 0.034(6) -0.185(4) 0.055(9) Uiso 1 1 d U

loop_
_atom_site_aniso_label
_atom_site_aniso_U_11
_atom_site_aniso_U_22
_atom_site_aniso_U_33
_atom_site_aniso_U_23
_atom_site_aniso_U_13
_atom_site_aniso_U_12
Zn1 0.0215(3) 0.0175(3) 0.0214(3) 0.0007(2) -0.0006(3) 0.0003(2)
S1 0.0229(7) 0.0155(5) 0.0187(6) 0.0017(4) 0.0007(6) -0.0009(6)
S2 0.0223(6) 0.0184(5) 0.0162(6) 0.0008(4) 0.0017(5) -0.0004(6)
O1 0.033(2) 0.040(2) 0.031(2) -0.0013(19) 0.0066(17) 0.0114(17)
O2 0.026(2) 0.036(2) 0.027(2) 0.0018(17) -0.0098(15) -0.0067(15)
O3 0.0309(19) 0.0246(16) 0.0214(18) 0.0096(13) -0.0011(17) -0.0043(16)
O4 0.055(3) 0.0132(16) 0.0248(19) -0.0054(15) -0.0062(18) 0.0053(17)
O5 0.032(2) 0.043(2) 0.025(2) 0.0098(17) -0.0057(15) 0.0074(16)
O6 0.033(2) 0.0322(18) 0.027(2) -0.0137(17) -0.0031(17) 0.0132(15)
O7 0.0240(19) 0.051(3) 0.030(2) -0.006(2) -0.0066(16) -0.0039(17)
O8 0.042(2) 0.0177(17) 0.029(2) 0.0050(15) 0.0040(16) 0.0053(15)
N1 0.029(3) 0.033(3) 0.028(3) 0.000(2) -0.002(3) 0.001(3)
N2 0.039(3) 0.031(3) 0.027(3) -0.001(2) -0.001(3) -0.001(3)

loop_
_atom_type_symbol
_atom_type_description
_atom_type_scat_dispersion_real
_atom_type_scat_dispersion_imag
_atom_type_scat_source
N N 0.0061 0.0033 'International Tables Vol C Tables 4.2.6.8 and 6.1.1.4'
H H 0.0000 0.0000 'International Tables Vol C Tables 4.2.6.8 and 6.1.1.4'
O O 0.0106 0.0060 'International Tables Vol C Tables 4.2.6.8 and 6.1.1.4'
S S 0.1246 0.1234 'International Tables Vol C Tables 4.2.6.8 and 6.1.1.4'
Zn Zn 0.2839 1.4301 'International Tables Vol C Tables 4.2.6.8 and 6.1.1.4'

loop_
_geom_angle_atom_site_label_1
_geom_angle_atom_site_label_2
_geom_angle_atom_site_label_3
_geom_angle
_geom_angle_site_symmetry_1
_geom_angle_site_symmetry_3
O5 Zn1 O3 111.99(14) . .
O5 Zn1 O6 111.21(14) . .
O3 Zn1 O6 116.16(14) . .
O5 Zn1 O4 106.11(15) . .
O3 Zn1 O4 108.04(14) . .
O6 Zn1 O4 102.35(14) . .
O2 S1 O1 113.1(2) . .
O2 S1 O4 110.2(2) . 3_545
O1 S1 O4 109.2(2) . 3_545
O2 S1 O3 109.2(2) . .
O1 S1 O3 109.2(2) . .
O4 S1 O3 105.63(18) 3_545 .
O8 S2 O7 112.5(2) . .
O8 S2 O5 107.4(2) . 4
O7 S2 O5 112.4(2) . 4
O8 S2 O6 108.6(2) . .
O7 S2 O6 108.5(2) . .
O5 S2 O6 107.2(2) 4 .
S1 O3 Zn1 117.2(2) . .
S1 O4 Zn1 126.3(2) 3 .
S2 O5 Zn1 144.8(2) 4_455 .
S2 O6 Zn1 117.89(19) . .

loop_
_geom_bond_atom_site_label_1
_geom_bond_atom_site_label_2
_geom_bond_distance
_geom_bond_site_symmetry_2
Zn1 O5 1.929(3) .
Zn1 O3 1.944(3) .
Zn1 O6 1.957(3) .
Zn1 O4 1.969(3) .
S1 O2 1.440(3) .
S1 O1 1.445(3) .
S1 O4 1.486(3) 3_545
S1 O3 1.495(3) .
S2 O8 1.447(3) .
S2 O7 1.455(3) .
S2 O5 1.472(3) 4
S2 O6 1.496(3) .
O4 S1 1.486(3) 3
O5 S2 1.472(3) 4_455
